data_7224255
loop_
_publ_author_name
'Fernandez-Palacio, Francisco'
'Saccone, Marco'
'Priimagi, Arri'
'Terraneo, Giancarlo'
'Pilati, Tullio'
'Metrangolo, Pierangelo'
'Resnati, Giuseppe'

_publ_section_title
;
 Coordination networks incorporating halogen-bond donor sites and
 azobenzene groups
;
_journal_issue 13
_journal_name_full CrystEngComm
_journal_page_first 2251
_journal_paper_doi 10.1039/C6CE00059B
_journal_volume 18
_journal_year 2016
_chemical_formula_moiety '2(C26 H20 I3 N5 O4 Zn), C3 H8 O'
_chemical_formula_sum 'C55 H48 I6 N10 O9 Zn2'
_chemical_formula_weight 1885.17
_chemical_name_systematic
; 
 ? 
;
_space_group_IT_number 14
_symmetry_cell_setting monoclinic
_symmetry_Int_Tables_number 14
_symmetry_space_group_name_Hall '-P 2yn'
_symmetry_space_group_name_H-M 'P 1 21/n 1'
_atom_sites_solution_hydrogens geom
_atom_sites_solution_primary direct
_atom_sites_solution_secondary difmap
_audit_creation_method SHELXL-97
_audit_update_record
;
2016-01-04 deposited with the CCDC.
2016-02-15 downloaded from the CCDC.
;
_cell_angle_alpha 90.00
_cell_angle_beta 91.91(2)
_cell_angle_gamma 90.00
_cell_formula_units_Z 2
_cell_length_a 8.813(2)
_cell_length_b 23.763(5)
_cell_length_c 14.620(3)
_cell_measurement_reflns_used 6087
_cell_measurement_temperature 103(2)
_cell_measurement_theta_max 25.26
_cell_measurement_theta_min 2.47
_cell_volume 3060.1(11)
_computing_cell_refinement 'Bruker SAINT'
_computing_data_collection 'Bruker APEX2'
_computing_data_reduction 'Bruker SAINT'
_computing_molecular_graphics
;
ORTEP-3 (Farrugia, L.J. (1997) Jour. Appl. Cryst. 30, 565)
Mercury (Macrae, C. F., Edgington, P. R., McCabe, P., Pidcock, E., 
Shields, G. P., Taylor, R., Towler, M. & van de Streek, J. (2006). 
J. Appl. Cryst. 39, 453-457
;
_computing_publication_material SHELXL
_computing_structure_refinement
;
SHELXL (Sheldrick, G. M. (2008). Acta Cryst. A64, 112-122)
;
_computing_structure_solution
;
SHELXS (Sheldrick, G. M. (2008). Acta Cryst. A64, 112-122)
;
_diffrn_ambient_temperature 103(2)
_diffrn_measured_fraction_theta_full 1.000
_diffrn_measured_fraction_theta_max 1.000
_diffrn_measurement_device_type 'Bruker APEX-II CCD'
_diffrn_measurement_method '\f and \w scans'
_diffrn_radiation_monochromator graphite
_diffrn_radiation_source 'fine-focus sealed tube'
_diffrn_radiation_type MoK\a
_diffrn_radiation_wavelength 0.71073
_diffrn_reflns_av_R_equivalents 0.0682
_diffrn_reflns_av_sigmaI/netI 0.0530
_diffrn_reflns_limit_h_max 10
_diffrn_reflns_limit_h_min -10
_diffrn_reflns_limit_k_max 28
_diffrn_reflns_limit_k_min -28
_diffrn_reflns_limit_l_max 17
_diffrn_reflns_limit_l_min -17
_diffrn_reflns_number 35345
_diffrn_reflns_theta_full 25.68
_diffrn_reflns_theta_max 25.68
_diffrn_reflns_theta_min 1.64
_diffrn_standards_decay_% 0.00
_exptl_absorpt_coefficient_mu 3.873
_exptl_absorpt_correction_T_max 0.6752
_exptl_absorpt_correction_T_min 0.5437
_exptl_absorpt_correction_type multi-scan
_exptl_absorpt_process_details 'Bruker (2001). SADABS. Bruker AXS Inc., Madison, Wisconsin, USA.'
_exptl_crystal_colour red
_exptl_crystal_density_diffrn 2.046
_exptl_crystal_density_method 'not measured'
_exptl_crystal_description needle
_exptl_crystal_F_000 1796
_exptl_crystal_size_max 0.21
_exptl_crystal_size_mid 0.04
_exptl_crystal_size_min 0.04
_refine_diff_density_max 4.290
_refine_diff_density_min -1.998
_refine_diff_density_rms 0.164
_refine_ls_extinction_method none
_refine_ls_goodness_of_fit_ref 1.040
_refine_ls_hydrogen_treatment mixed
_refine_ls_matrix_type full
_refine_ls_number_parameters 409
_refine_ls_number_reflns 5805
_refine_ls_number_restraints 142
_refine_ls_restrained_S_all 1.028
_refine_ls_R_factor_all 0.0772
_refine_ls_R_factor_gt 0.0493
_refine_ls_shift/su_max 0.009
_refine_ls_shift/su_mean 0.000
_refine_ls_structure_factor_coef Fsqd
_refine_ls_weighting_details 'w=1/[\s^2^(Fo^2^)+(0.0435P)^2^+24.4837P] where P=(Fo^2^+2Fc^2^)/3'
_refine_ls_weighting_scheme calc
_refine_ls_wR_factor_gt 0.1041
_refine_ls_wR_factor_ref 0.1149
_reflns_number_gt 4236
_reflns_number_total 5805
_reflns_threshold_expression 'I > 2\s(I)'
_cod_data_source_file c6ce00059b2.cif
_cod_data_source_block ico174
_cod_depositor_comments 'Adding full bibliography for 7224255--7224257.cif.'
_cod_original_sg_symbol_H-M 'P 21/n'
_cod_database_code 7224255

loop_
_symmetry_equiv_pos_as_xyz
'x, y, z'
'-x+1/2, y+1/2, -z+1/2'
'-x, -y, -z'
'x-1/2, -y-1/2, z-1/2'

loop_
_atom_site_label
_atom_site_type_symbol
_atom_site_fract_x
_atom_site_fract_y
_atom_site_fract_z
_atom_site_U_iso_or_equiv
_atom_site_adp_type
_atom_site_occupancy
_atom_site_symmetry_multiplicity
_atom_site_calc_flag
_atom_site_refinement_flags
_atom_site_disorder_assembly
_atom_site_disorder_group
I1 I 0.02498(6) 0.21782(3) 0.61913(4) 0.03130(15) Uani 1 1 d . . .
I2 I 0.26442(6) 0.17844(2) 1.00493(3) 0.03072(15) Uani 1 1 d . . .
I3 I 0.64221(7) 0.11540(3) 0.68299(4) 0.04098(18) Uani 1 1 d . . .
ZN1 Zn -0.10866(10) 0.31683(4) 0.89986(6) 0.0199(2) Uani 1 1 d . . .
O1 O 0.0484(6) 0.2723(2) 0.8448(4) 0.0285(13) Uani 1 1 d . . .
O2 O -0.0785(6) 0.1919(2) 0.8614(4) 0.0336(14) Uani 1 1 d . . .
O3 O 0.3952(6) 0.1922(2) 0.5322(3) 0.0227(12) Uani 1 1 d . . .
O4 O 0.2772(7) 0.1092(2) 0.5357(4) 0.0313(13) Uani 1 1 d D . .
N1 N 0.5407(9) 0.1345(3) 0.8969(5) 0.0408(19) Uani 1 1 d . . .
N2 N 0.5623(9) 0.0829(3) 0.9024(5) 0.0390(18) Uani 1 1 d . . .
N3 N 0.9992(9) 0.0077(3) 1.1608(6) 0.0416(19) Uani 1 1 d . . .
N4 N -0.0237(7) 0.3905(3) 0.8471(4) 0.0249(15) Uani 1 1 d . . .
N5 N -0.3190(7) 0.3083(3) 0.8385(4) 0.0232(14) Uani 1 1 d . . .
C1 C 0.1901(8) 0.1831(3) 0.7109(5) 0.0198(16) Uani 1 1 d . . .
C2 C 0.1709(9) 0.1896(3) 0.8040(5) 0.0200(16) Uani 1 1 d . . .
C3 C 0.2879(9) 0.1703(3) 0.8633(5) 0.0230(17) Uani 1 1 d . . .
C4 C 0.4193(9) 0.1470(3) 0.8296(6) 0.0267(18) Uani 1 1 d . . .
C5 C 0.4337(8) 0.1415(3) 0.7364(5) 0.0215(17) Uani 1 1 d . . .
C6 C 0.3168(8) 0.1584(3) 0.6755(5) 0.0204(16) Uani 1 1 d . . .
C7 C 0.0320(9) 0.2190(3) 0.8407(5) 0.0226(17) Uani 1 1 d . . .
C8 C 0.6811(10) 0.0675(4) 0.9679(6) 0.037(2) Uani 1 1 d . . .
C9 C 0.6920(10) 0.0115(4) 0.9868(6) 0.040(2) Uani 1 1 d . . .
H9 H 0.6264 -0.0140 0.9550 0.048 Uiso 1 1 calc R . .
C10 C 0.7951(10) -0.0089(4) 1.0507(6) 0.036(2) Uani 1 1 d . . .
H10 H 0.7977 -0.0479 1.0644 0.044 Uiso 1 1 calc R . .
C11 C 0.8971(10) 0.0280(4) 1.0959(6) 0.034(2) Uani 1 1 d . . .
C12 C 0.8915(9) 0.0862(4) 1.0733(6) 0.033(2) Uani 1 1 d . . .
H12 H 0.9612 0.1118 1.1016 0.040 Uiso 1 1 calc R . .
C13 C 0.7831(10) 0.1053(4) 1.0091(6) 0.039(2) Uani 1 1 d . . .
H13 H 0.7786 0.1441 0.9935 0.047 Uiso 1 1 calc R . .
C14 C 1.1154(12) 0.0447(5) 1.2021(8) 0.060(3) Uani 1 1 d . . .
H14A H 1.1802 0.0593 1.1543 0.090 Uiso 1 1 calc R . .
H14B H 1.1775 0.0235 1.2470 0.090 Uiso 1 1 calc R . .
H14C H 1.0663 0.0762 1.2327 0.090 Uiso 1 1 calc R . .
C15 C 0.9989(12) -0.0516(4) 1.1869(7) 0.051(3) Uani 1 1 d . . .
H15A H 0.8970 -0.0623 1.2052 0.077 Uiso 1 1 calc R . .
H15B H 1.0715 -0.0575 1.2382 0.077 Uiso 1 1 calc R . .
H15C H 1.0281 -0.0746 1.1348 0.077 Uiso 1 1 calc R . .
C16 C 0.3314(8) 0.1516(3) 0.5728(5) 0.0217(17) Uani 1 1 d . . .
C17 C 0.0021(9) 0.3899(4) 0.7573(6) 0.034(2) Uani 1 1 d . . .
H17 H -0.0236 0.3571 0.7231 0.041 Uiso 1 1 calc R . .
C18 C 0.0649(10) 0.4352(4) 0.7119(7) 0.042(2) Uani 1 1 d . . .
H18 H 0.0820 0.4337 0.6482 0.050 Uiso 1 1 calc R . .
C19 C 0.1008(13) 0.4815(4) 0.7616(8) 0.058(3) Uani 1 1 d . . .
H19 H 0.1415 0.5135 0.7323 0.069 Uiso 1 1 calc R . .
C20 C 0.0793(15) 0.4826(4) 0.8527(8) 0.066(4) Uani 1 1 d . . .
H20 H 0.1073 0.5148 0.8880 0.079 Uiso 1 1 calc R . .
C21 C 0.0151(13) 0.4357(4) 0.8940(7) 0.051(3) Uani 1 1 d . . .
H21 H -0.0009 0.4365 0.9579 0.061 Uiso 1 1 calc R . .
C22 C -0.3370(9) 0.2807(3) 0.7596(5) 0.0265(17) Uani 1 1 d . . .
H22 H -0.2514 0.2625 0.7351 0.032 Uiso 1 1 calc R . .
C23 C -0.4746(10) 0.2773(3) 0.7117(6) 0.0309(19) Uani 1 1 d . . .
H23 H -0.4827 0.2582 0.6547 0.037 Uiso 1 1 calc R . .
C24 C -0.5999(10) 0.3023(3) 0.7489(6) 0.033(2) Uani 1 1 d . . .
H24 H -0.6961 0.3005 0.7178 0.039 Uiso 1 1 calc R . .
C25 C -0.5838(9) 0.3300(4) 0.8318(6) 0.033(2) Uani 1 1 d . . .
H25 H -0.6688 0.3467 0.8594 0.039 Uiso 1 1 calc R . .
C26 C -0.4419(9) 0.3328(3) 0.8732(6) 0.0287(19) Uani 1 1 d . . .
H26 H -0.4300 0.3530 0.9290 0.034 Uiso 1 1 calc R . .
O5A O -0.02524(13) 0.0582(7) 0.5773(17) 0.085(7) Uani 0.330(11) 1 d PDU A -1
H5A H 0.059(6) 0.074(4) 0.574(5) 0.127 Uiso 0.330(11) 1 d PD A -1
C27A C -0.038(3) 0.0096(9) 0.5199(15) 0.079(7) Uani 0.330(11) 1 d PDU A -1
H27A H -0.1375 -0.0091 0.5309 0.095 Uiso 0.330(11) 1 calc PR A -1
C28A C 0.088(5) -0.0315(12) 0.544(3) 0.101(11) Uani 0.330(11) 1 d PDU A -1
H28A H 0.0843 -0.0415 0.6085 0.152 Uiso 0.330(11) 1 calc PR A -1
H28B H 0.1858 -0.0143 0.5313 0.152 Uiso 0.330(11) 1 calc PR A -1
H28C H 0.0743 -0.0655 0.5063 0.152 Uiso 0.330(11) 1 calc PR A -1
C29A C -0.035(6) 0.0261(17) 0.4207(14) 0.086(11) Uani 0.330(11) 1 d PDU A -1
H29A H -0.1179 0.0524 0.4064 0.129 Uiso 0.330(11) 1 calc PR A -1
H29B H -0.0464 -0.0075 0.3823 0.129 Uiso 0.330(11) 1 calc PR A -1
H29C H 0.0625 0.0443 0.4087 0.129 Uiso 0.330(11) 1 calc PR A -1
O5B O 0.1828(3) 0.0188(5) 0.431(3) 0.085(7) Uani 0.170(11) 1 d PDU A -2
H5B H 0.22(2) 0.047(9) 0.458(14) 0.127 Uiso 0.170(11) 1 d PD A -2
C27B C 0.058(4) -0.0111(16) 0.467(3) 0.079(7) Uani 0.170(11) 1 d PDU A -2
H27B H -0.0335 -0.0004 0.4286 0.095 Uiso 0.170(11) 1 calc PR A -2
C28B C 0.028(9) 0.008(3) 0.562(4) 0.101(11) Uani 0.170(11) 1 d PDU A -2
H28D H -0.0026 0.0476 0.5615 0.152 Uiso 0.170(11) 1 calc PR A -2
H28E H 0.1204 0.0035 0.6010 0.152 Uiso 0.170(11) 1 calc PR A -2
H28F H -0.0536 -0.0149 0.5873 0.152 Uiso 0.170(11) 1 calc PR A -2
C29B C 0.077(9) -0.0732(14) 0.456(6) 0.086(11) Uani 0.170(11) 1 d PDU A -2
H29D H 0.0962 -0.0819 0.3920 0.129 Uiso 0.170(11) 1 calc PR A -2
H29E H -0.0158 -0.0924 0.4743 0.129 Uiso 0.170(11) 1 calc PR A -2
H29F H 0.1629 -0.0861 0.4950 0.129 Uiso 0.170(11) 1 calc PR A -2

loop_
_atom_site_aniso_label
_atom_site_aniso_U_11
_atom_site_aniso_U_22
_atom_site_aniso_U_33
_atom_site_aniso_U_23
_atom_site_aniso_U_13
_atom_site_aniso_U_12
I1 0.0274(3) 0.0492(3) 0.0173(3) 0.0032(2) 0.0009(2) 0.0149(3)
I2 0.0402(3) 0.0365(3) 0.0153(3) 0.0006(2) -0.0011(2) -0.0088(3)
I3 0.0310(3) 0.0559(4) 0.0360(4) 0.0080(3) 0.0012(3) 0.0147(3)
ZN1 0.0227(4) 0.0224(4) 0.0149(4) -0.0002(4) 0.0038(3) -0.0004(4)
O1 0.032(3) 0.028(3) 0.026(3) 0.001(2) 0.012(2) 0.004(2)
O2 0.032(3) 0.031(3) 0.039(4) 0.007(3) 0.011(3) 0.001(3)
O3 0.025(3) 0.027(3) 0.016(3) 0.003(2) 0.001(2) 0.001(2)
O4 0.043(4) 0.028(3) 0.022(3) -0.004(2) 0.000(3) 0.000(3)
N1 0.056(5) 0.024(4) 0.042(5) 0.009(3) 0.009(4) 0.001(4)
N2 0.046(5) 0.043(5) 0.028(4) -0.001(4) 0.003(4) -0.003(4)
N3 0.040(4) 0.034(4) 0.049(5) 0.011(4) -0.010(4) 0.004(4)
N4 0.030(4) 0.022(3) 0.024(4) 0.007(3) 0.008(3) -0.003(3)
N5 0.024(3) 0.025(3) 0.020(4) 0.002(3) 0.001(3) 0.002(3)
C1 0.025(4) 0.020(4) 0.014(4) 0.006(3) -0.004(3) 0.000(3)
C2 0.029(4) 0.015(4) 0.017(4) 0.001(3) 0.005(3) -0.006(3)
C3 0.031(4) 0.023(4) 0.014(4) 0.003(3) 0.000(3) -0.007(3)
C4 0.021(4) 0.030(4) 0.028(5) 0.003(4) -0.008(3) -0.003(3)
C5 0.022(4) 0.024(4) 0.019(4) 0.006(3) 0.007(3) 0.002(3)
C6 0.024(4) 0.019(4) 0.018(4) -0.003(3) 0.006(3) 0.001(3)
C7 0.031(4) 0.031(4) 0.005(4) 0.003(3) 0.001(3) -0.003(4)
C8 0.029(5) 0.051(6) 0.031(5) 0.001(4) 0.001(4) 0.005(4)
C9 0.038(5) 0.042(5) 0.040(6) -0.004(4) -0.008(4) 0.004(4)
C10 0.039(5) 0.041(5) 0.029(5) -0.005(4) 0.004(4) 0.004(4)
C11 0.031(5) 0.041(5) 0.030(5) -0.003(4) 0.003(4) 0.015(4)
C12 0.024(4) 0.040(5) 0.037(5) 0.003(4) 0.007(4) -0.002(4)
C13 0.034(5) 0.049(6) 0.034(5) 0.015(4) 0.008(4) 0.006(4)
C14 0.045(6) 0.069(7) 0.064(8) -0.019(6) -0.016(5) 0.011(6)
C15 0.057(7) 0.040(6) 0.057(7) 0.006(5) -0.006(5) 0.013(5)
C16 0.018(4) 0.028(4) 0.019(4) 0.001(3) 0.002(3) 0.011(3)
C17 0.030(5) 0.043(5) 0.030(5) 0.006(4) 0.004(4) 0.003(4)
C18 0.041(5) 0.047(6) 0.038(6) 0.014(5) 0.018(4) 0.011(4)
C19 0.082(8) 0.036(6) 0.057(7) 0.009(5) 0.037(6) -0.002(5)
C20 0.111(10) 0.019(5) 0.070(8) -0.012(5) 0.045(7) -0.008(5)
C21 0.084(8) 0.028(5) 0.043(6) -0.012(4) 0.027(6) -0.003(5)
C22 0.029(4) 0.029(4) 0.022(4) -0.006(4) 0.002(3) -0.001(3)
C23 0.048(5) 0.025(4) 0.019(4) 0.003(3) 0.001(4) -0.015(4)
C24 0.031(5) 0.028(4) 0.039(5) 0.004(4) -0.009(4) -0.004(4)
C25 0.024(4) 0.044(5) 0.030(5) 0.007(4) 0.001(4) 0.005(4)
C26 0.027(4) 0.036(5) 0.023(4) 0.002(4) 0.007(3) 0.006(4)
O5A 0.083(13) 0.087(13) 0.087(14) -0.008(11) 0.032(11) -0.022(11)
C27A 0.084(13) 0.080(12) 0.073(13) -0.009(11) 0.004(11) -0.028(11)
C28A 0.099(17) 0.100(16) 0.105(17) 0.018(14) 0.007(14) -0.010(14)
C29A 0.095(17) 0.079(16) 0.084(17) 0.012(14) 0.004(14) -0.015(14)
O5B 0.083(13) 0.087(13) 0.087(14) -0.008(11) 0.032(11) -0.022(11)
C27B 0.084(13) 0.080(12) 0.073(13) -0.009(11) 0.004(11) -0.028(11)
C28B 0.099(17) 0.100(16) 0.105(17) 0.018(14) 0.007(14) -0.010(14)
C29B 0.095(17) 0.079(16) 0.084(17) 0.012(14) 0.004(14) -0.015(14)

loop_
_atom_type_symbol
_atom_type_description
_atom_type_scat_dispersion_real
_atom_type_scat_dispersion_imag
_atom_type_scat_source
C C 0.0033 0.0016 'International Tables Vol C Tables 4.2.6.8 and 6.1.1.4'
H H 0.0000 0.0000 'International Tables Vol C Tables 4.2.6.8 and 6.1.1.4'
N N 0.0061 0.0033 'International Tables Vol C Tables 4.2.6.8 and 6.1.1.4'
O O 0.0106 0.0060 'International Tables Vol C Tables 4.2.6.8 and 6.1.1.4'
Zn Zn 0.2839 1.4301 'International Tables Vol C Tables 4.2.6.8 and 6.1.1.4'
I I -0.4742 1.8119 'International Tables Vol C Tables 4.2.6.8 and 6.1.1.4'

loop_
_geom_angle_atom_site_label_1
_geom_angle_atom_site_label_2
_geom_angle_atom_site_label_3
_geom_angle
_geom_angle_site_symmetry_1
_geom_angle_site_symmetry_3
O1 ZN1 O3 111.3(2) . 4_566
O1 ZN1 N5 114.4(2) . .
O3 ZN1 N5 114.3(2) 4_566 .
O1 ZN1 N4 92.0(2) . .
O3 ZN1 N4 118.1(2) 4_566 .
N5 ZN1 N4 104.8(3) . .
C7 O1 ZN1 118.7(5) . .
C16 O3 ZN1 112.7(5) . 4_665
N2 N1 C4 110.6(7) . .
N1 N2 C8 113.6(8) . .
C11 N3 C15 120.9(8) . .
C11 N3 C14 120.4(8) . .
C15 N3 C14 118.6(8) . .
C21 N4 C17 118.0(8) . .
C21 N4 ZN1 126.2(6) . .
C17 N4 ZN1 115.7(6) . .
C22 N5 C26 117.7(7) . .
C22 N5 ZN1 120.7(5) . .
C26 N5 ZN1 121.5(5) . .
C6 C1 C2 122.9(7) . .
C6 C1 I1 118.6(5) . .
C2 C1 I1 118.4(5) . .
C1 C2 C3 117.3(7) . .
C1 C2 C7 121.6(7) . .
C3 C2 C7 121.1(7) . .
C4 C3 C2 121.1(7) . .
C4 C3 I2 119.9(6) . .
C2 C3 I2 119.0(6) . .
C5 C4 C3 119.6(7) . .
C5 C4 N1 123.9(7) . .
C3 C4 N1 116.3(7) . .
C4 C5 C6 120.8(7) . .
C4 C5 I3 120.2(5) . .
C6 C5 I3 118.7(5) . .
C1 C6 C5 118.2(7) . .
C1 C6 C16 120.8(7) . .
C5 C6 C16 120.9(6) . .
O2 C7 O1 127.2(7) . .
O2 C7 C2 120.4(7) . .
O1 C7 C2 112.4(6) . .
C9 C8 C13 120.1(8) . .
C9 C8 N2 115.3(8) . .
C13 C8 N2 124.6(8) . .
C8 C9 C10 121.7(9) . .
C8 C9 H9 119.2 . .
C10 C9 H9 119.2 . .
C9 C10 C11 120.0(9) . .
C9 C10 H10 120.0 . .
C11 C10 H10 120.0 . .
N3 C11 C10 120.0(8) . .
N3 C11 C12 121.3(8) . .
C10 C11 C12 118.7(8) . .
C13 C12 C11 119.5(9) . .
C13 C12 H12 120.3 . .
C11 C12 H12 120.3 . .
C12 C13 C8 120.0(9) . .
C12 C13 H13 120.0 . .
C8 C13 H13 120.0 . .
N3 C14 H14A 109.5 . .
N3 C14 H14B 109.5 . .
H14A C14 H14B 109.5 . .
N3 C14 H14C 109.5 . .
H14A C14 H14C 109.5 . .
H14B C14 H14C 109.5 . .
N3 C15 H15A 109.5 . .
N3 C15 H15B 109.5 . .
H15A C15 H15B 109.5 . .
N3 C15 H15C 109.5 . .
H15A C15 H15C 109.5 . .
H15B C15 H15C 109.5 . .
O4 C16 O3 125.8(7) . .
O4 C16 C6 118.5(7) . .
O3 C16 C6 115.7(7) . .
N4 C17 C18 122.9(9) . .
N4 C17 H17 118.5 . .
C18 C17 H17 118.5 . .
C19 C18 C17 117.6(9) . .
C19 C18 H18 121.2 . .
C17 C18 H18 121.2 . .
C18 C19 C20 120.6(9) . .
C18 C19 H19 119.7 . .
C20 C19 H19 119.7 . .
C19 C20 C21 118.8(10) . .
C19 C20 H20 120.6 . .
C21 C20 H20 120.6 . .
N4 C21 C20 122.0(9) . .
N4 C21 H21 119.0 . .
C20 C21 H21 119.0 . .
N5 C22 C23 123.1(8) . .
N5 C22 H22 118.5 . .
C23 C22 H22 118.5 . .
C22 C23 C24 118.3(8) . .
C22 C23 H23 120.8 . .
C24 C23 H23 120.8 . .
C25 C24 C23 119.3(8) . .
C25 C24 H24 120.3 . .
C23 C24 H24 120.3 . .
C26 C25 C24 118.3(8) . .
C26 C25 H25 120.8 . .
C24 C25 H25 120.8 . .
N5 C26 C25 123.2(8) . .
N5 C26 H26 118.4 . .
C25 C26 H26 118.4 . .
C27A O5A H5A 112(6) . .
O5A C27A C29A 110.5(10) . .
O5A C27A C28A 110.2(10) . .
C29A C27A C28A 110.6(14) . .
O5A C27A H27A 108.5 . .
C29A C27A H27A 108.5 . .
C28A C27A H27A 108.5 . .
C27A C28A H28A 109.5 . .
C27A C28A H28B 109.5 . .
H28A C28A H28B 109.5 . .
C27A C28A H28C 109.5 . .
H28A C28A H28C 109.5 . .
H28B C28A H28C 109.5 . .
C27A C29A H29A 109.5 . .
C27A C29A H29B 109.5 . .
H29A C29A H29B 109.5 . .
C27A C29A H29C 109.5 . .
H29A C29A H29C 109.5 . .
H29B C29A H29C 109.5 . .
C27B O5B H5B 121(10) . .
O5B C27B C29B 111.2(11) . .
O5B C27B C28B 111.0(11) . .
C29B C27B C28B 114.9(16) . .
O5B C27B H27B 106.4 . .
C29B C27B H27B 106.4 . .
C28B C27B H27B 106.4 . .
C27B C28B H28D 109.5 . .
C27B C28B H28E 109.5 . .
H28D C28B H28E 109.5 . .
C27B C28B H28F 109.5 . .
H28D C28B H28F 109.5 . .
H28E C28B H28F 109.5 . .
C27B C29B H29D 109.5 . .
C27B C29B H29E 109.5 . .
H29D C29B H29E 109.5 . .
C27B C29B H29F 109.5 . .
H29D C29B H29F 109.5 . .
H29E C29B H29F 109.5 . .

loop_
_geom_bond_atom_site_label_1
_geom_bond_atom_site_label_2
_geom_bond_distance
_geom_bond_site_symmetry_2
I1 C1 2.114(7) .
I2 C3 2.097(7) .
I3 C5 2.114(7) .
ZN1 O1 1.939(5) .
ZN1 O3 1.946(5) 4_566
ZN1 N5 2.042(6) .
ZN1 N4 2.063(6) .
O1 C7 1.274(9) .
O2 C7 1.214(9) .
O3 C16 1.272(9) .
O3 ZN1 1.946(5) 4_665
O4 C16 1.234(9) .
N1 N2 1.242(10) .
N1 C4 1.460(11) .
N2 C8 1.442(11) .
N3 C11 1.373(11) .
N3 C15 1.458(12) .
N3 C14 1.466(12) .
N4 C21 1.314(11) .
N4 C17 1.340(10) .
N5 C22 1.332(10) .
N5 C26 1.344(10) .
C1 C6 1.377(10) .
C1 C2 1.387(10) .
C2 C3 1.402(11) .
C2 C7 1.522(10) .
C3 C4 1.388(11) .
C4 C5 1.378(11) .
C5 C6 1.398(10) .
C6 C16 1.520(10) .
C8 C9 1.362(13) .
C8 C13 1.394(13) .
C9 C10 1.370(12) .
C9 H9 0.9500 .
C10 C11 1.404(12) .
C10 H10 0.9500 .
C11 C12 1.422(12) .
C12 C13 1.392(12) .
C12 H12 0.9500 .
C13 H13 0.9500 .
C14 H14A 0.9800 .
C14 H14B 0.9800 .
C14 H14C 0.9800 .
C15 H15A 0.9800 .
C15 H15B 0.9800 .
C15 H15C 0.9800 .
C17 C18 1.389(12) .
C17 H17 0.9500 .
C18 C19 1.348(14) .
C18 H18 0.9500 .
C19 C20 1.352(14) .
C19 H19 0.9500 .
C20 C21 1.396(13) .
C20 H20 0.9500 .
C21 H21 0.9500 .
C22 C23 1.382(11) .
C22 H22 0.9500 .
C23 C24 1.382(12) .
C23 H23 0.9500 .
C24 C25 1.382(12) .
C24 H24 0.9500 .
C25 C26 1.373(11) .
C25 H25 0.9500 .
C26 H26 0.9500 .
O5A C27A 1.430(10) .
O5A H5A 0.8400(5) .
C27A C29A 1.505(10) .
C27A C28A 1.508(10) .
C27A H27A 1.0000 .
C28A H28A 0.9800 .
C28A H28B 0.9800 .
C28A H28C 0.9800 .
C29A H29A 0.9800 .
C29A H29B 0.9800 .
C29A H29C 0.9800 .
O5B C27B 1.426(10) .
O5B H5B 0.8400(11) .
C27B C29B 1.496(10) .
C27B C28B 1.499(10) .
C27B H27B 1.0000 .
C28B H28D 0.9800 .
C28B H28E 0.9800 .
C28B H28F 0.9800 .
C29B H29D 0.9800 .
C29B H29E 0.9800 .
C29B H29F 0.9800 .

loop_
_geom_hbond_atom_site_label_D
_geom_hbond_atom_site_label_H
_geom_hbond_atom_site_label_A
_geom_hbond_distance_DH
_geom_hbond_distance_HA
_geom_hbond_distance_DA
_geom_hbond_angle_DHA
_geom_hbond_site_symmetry_A
C10 H10 I2 0.95 3.30 4.141(9) 148.3 3_657
C13 H13 O2 0.95 2.60 3.251(10) 125.8 1_655
C15 H15B I3 0.98 3.06 3.940(10) 149.4 3_757
C21 H21 O4 0.95 2.54 3.180(11) 125.0 4_566
C22 H22 I1 0.95 3.20 4.131(8) 168.6 .
C23 H23 O3 0.95 2.59 3.477(10) 156.2 1_455
C26 H26 I1 0.95 3.28 3.812(8) 117.1 4_566
C26 H26 O4 0.95 2.53 3.312(10) 140.1 4_566

loop_
_geom_torsion_atom_site_label_1
_geom_torsion_atom_site_label_2
_geom_torsion_atom_site_label_3
_geom_torsion_atom_site_label_4
_geom_torsion
_geom_torsion_site_symmetry_1
O3 ZN1 O1 C7 73.0(6) 4_566
N5 ZN1 O1 C7 -58.5(6) .
N4 ZN1 O1 C7 -165.7(6) .
C4 N1 N2 C8 180.0(7) .
O1 ZN1 N4 C21 -125.2(8) .
O3 ZN1 N4 C21 -9.7(9) 4_566
N5 ZN1 N4 C21 118.9(8) .
O1 ZN1 N4 C17 50.4(6) .
O3 ZN1 N4 C17 165.9(5) 4_566
N5 ZN1 N4 C17 -65.5(6) .
O1 ZN1 N5 C22 -9.3(7) .
O3 ZN1 N5 C22 -139.3(6) 4_566
N4 ZN1 N5 C22 89.9(6) .
O1 ZN1 N5 C26 174.5(6) .
O3 ZN1 N5 C26 44.5(7) 4_566
N4 ZN1 N5 C26 -86.3(6) .
C6 C1 C2 C3 0.4(11) .
I1 C1 C2 C3 -175.0(5) .
C6 C1 C2 C7 177.7(7) .
I1 C1 C2 C7 2.3(9) .
C1 C2 C3 C4 1.9(11) .
C7 C2 C3 C4 -175.4(7) .
C1 C2 C3 I2 -179.5(5) .
C7 C2 C3 I2 3.2(9) .
C2 C3 C4 C5 -1.7(11) .
I2 C3 C4 C5 179.7(6) .
C2 C3 C4 N1 172.9(7) .
I2 C3 C4 N1 -5.7(9) .
N2 N1 C4 C5 -71.6(10) .
N2 N1 C4 C3 114.0(8) .
C3 C4 C5 C6 -0.8(12) .
N1 C4 C5 C6 -175.0(7) .
C3 C4 C5 I3 172.7(6) .
N1 C4 C5 I3 -1.5(11) .
C2 C1 C6 C5 -2.8(11) .
I1 C1 C6 C5 172.6(5) .
C2 C1 C6 C16 179.3(7) .
I1 C1 C6 C16 -5.3(9) .
C4 C5 C6 C1 3.0(11) .
I3 C5 C6 C1 -170.6(5) .
C4 C5 C6 C16 -179.1(7) .
I3 C5 C6 C16 7.3(9) .
ZN1 O1 C7 O2 6.3(10) .
ZN1 O1 C7 C2 -174.6(4) .
C1 C2 C7 O2 93.5(9) .
C3 C2 C7 O2 -89.3(9) .
C1 C2 C7 O1 -85.7(9) .
C3 C2 C7 O1 91.5(8) .
N1 N2 C8 C9 169.8(8) .
N1 N2 C8 C13 -11.8(13) .
C13 C8 C9 C10 4.5(14) .
N2 C8 C9 C10 -177.0(8) .
C8 C9 C10 C11 -2.5(14) .
C15 N3 C11 C10 -2.9(13) .
C14 N3 C11 C10 174.2(9) .
C15 N3 C11 C12 176.8(8) .
C14 N3 C11 C12 -6.0(13) .
C9 C10 C11 N3 179.2(8) .
C9 C10 C11 C12 -0.6(13) .
N3 C11 C12 C13 -178.0(8) .
C10 C11 C12 C13 1.8(12) .
C11 C12 C13 C8 0.1(13) .
C9 C8 C13 C12 -3.2(13) .
N2 C8 C13 C12 178.5(8) .
ZN1 O3 C16 O4 3.0(9) 4_665
ZN1 O3 C16 C6 -174.4(5) 4_665
C1 C6 C16 O4 -87.1(9) .
C5 C6 C16 O4 95.0(9) .
C1 C6 C16 O3 90.5(8) .
C5 C6 C16 O3 -87.3(9) .
C21 N4 C17 C18 -1.3(13) .
ZN1 N4 C17 C18 -177.3(7) .
N4 C17 C18 C19 0.0(14) .
C17 C18 C19 C20 1.6(17) .
C18 C19 C20 C21 -1.9(19) .
C17 N4 C21 C20 1.0(15) .
ZN1 N4 C21 C20 176.5(9) .
C19 C20 C21 N4 0.5(19) .
C26 N5 C22 C23 1.4(11) .
ZN1 N5 C22 C23 -175.0(6) .
N5 C22 C23 C24 -1.9(12) .
C22 C23 C24 C25 0.3(12) .
C23 C24 C25 C26 1.7(12) .
C22 N5 C26 C25 0.8(12) .
ZN1 N5 C26 C25 177.1(6) .
C24 C25 C26 N5 -2.3(13) .
